data_7247008
loop_
_publ_author_name
'Brown, Matthew L.'
'Karpiuk, Thomas E.'
'Leznoff, Daniel B.'

_publ_section_title
;
 Emissive lanthanide dicyanoaurate coordination polymers with
 2,2&#x2032;-bipyridine dioxide antenna groups and their hydration states
;
_journal_issue 33
_journal_name_full CrystEngComm
_journal_page_first 4658
_journal_page_last 4668
_journal_paper_doi 10.1039/D3CE00583F
_journal_volume 25
_journal_year 2023
_chemical_formula_moiety '0.5(C52 H40 Au6 N20 Nd2 O12), 2(C2 H6 O)'
_chemical_formula_sum 'C30 H32 Au3 N10 Nd O8'
_chemical_formula_weight 1395.79
_space_group_crystal_system monoclinic
_space_group_IT_number 15
_space_group_name_Hall '-C 2yc'
_space_group_name_H-M_alt 'C 1 2/c 1'
_atom_sites_solution_hydrogens mixed
_atom_sites_solution_primary dual
_audit_creation_date 2022-11-26
_audit_creation_method
;
Olex2 1.2
(compiled 2018.05.29 svn.r3508 for OlexSys, GUI svn.r5506)
;
_audit_update_record
;
2022-12-01 deposited with the CCDC.	2023-07-05 downloaded from the CCDC.
;
_cell_angle_alpha 90
_cell_angle_beta 100.7180(10)
_cell_angle_gamma 90
_cell_formula_units_Z 4
_cell_length_a 10.9554(6)
_cell_length_b 18.3762(10)
_cell_length_c 19.9036(10)
_cell_measurement_reflns_used 4863
_cell_measurement_temperature 150(2)
_cell_measurement_theta_max 27.440
_cell_measurement_theta_min 2.216
_cell_volume 3937.1(4)
_computing_cell_refinement 'SAINT V8.38A (?, 2016)'
_computing_data_reduction 'SAINT V8.38A (?, 2016)'
_computing_molecular_graphics 'Olex2 & ShelxLE'
_computing_publication_material 'Olex2 (Dolomanov et al., 2009)'
_computing_structure_refinement 'ShelXL (Sheldrick, 2015)'
_computing_structure_solution 'ShelXT (Sheldrick, 2015)'
_diffrn_ambient_temperature 150(2)
_diffrn_detector 'Bruker APEX2 area detector'
_diffrn_detector_area_resol_mean 8.3
_diffrn_measured_fraction_theta_full 0.998
_diffrn_measured_fraction_theta_max 0.990
_diffrn_measurement_device 'three-circle diffractometer'
_diffrn_measurement_device_type 'Bruker APEX-II CCD'
_diffrn_measurement_method '\f and \w scans'
_diffrn_radiation_monochromator 'horizontally mounted graphite crystal'
_diffrn_radiation_type MoK\a
_diffrn_radiation_wavelength 0.71073
_diffrn_reflns_av_R_equivalents 0.0489
_diffrn_reflns_av_unetI/netI 0.0598
_diffrn_reflns_Laue_measured_fraction_full 0.998
_diffrn_reflns_Laue_measured_fraction_max 0.990
_diffrn_reflns_limit_h_max 14
_diffrn_reflns_limit_h_min -14
_diffrn_reflns_limit_k_max 24
_diffrn_reflns_limit_k_min -24
_diffrn_reflns_limit_l_max 26
_diffrn_reflns_limit_l_min -26
_diffrn_reflns_number 15256
_diffrn_reflns_point_group_measured_fraction_full 0.998
_diffrn_reflns_point_group_measured_fraction_max 0.990
_diffrn_reflns_theta_full 25.242
_diffrn_reflns_theta_max 28.282
_diffrn_reflns_theta_min 2.083
_diffrn_source 'sealed tube'
_diffrn_standards_number 0
_exptl_absorpt_coefficient_mu 12.499
_exptl_absorpt_correction_T_max 0.7460
_exptl_absorpt_correction_T_min 0.5153
_exptl_absorpt_correction_type multi-scan
_exptl_absorpt_process_details
'SADABS-2016/2 (Bruker,2016/2) was used for absorption correction. wR2(int) was 0.0942 before and 0.0416 after correction. The Ratio of minimum to maximum transmission is 0.6908. The \l/2 correction factor is Not present.'
_exptl_crystal_colour colourless
_exptl_crystal_colour_primary colourless
_exptl_crystal_density_diffrn 2.355
_exptl_crystal_description irregular
_exptl_crystal_F_000 2572
_exptl_crystal_preparation 'Crystal was broken down to size, mounted directly from mother liqour'
_exptl_crystal_recrystallization_method 'Slow evaporation from 50:50 ethanol:water'
_exptl_crystal_size_max 0.17
_exptl_crystal_size_mid 0.14
_exptl_crystal_size_min 0.05
_refine_diff_density_max 0.983
_refine_diff_density_min -0.742
_refine_diff_density_rms 0.170
_refine_ls_extinction_method none
_refine_ls_goodness_of_fit_ref 0.987
_refine_ls_hydrogen_treatment mixed
_refine_ls_matrix_type full
_refine_ls_number_parameters 244
_refine_ls_number_reflns 4855
_refine_ls_number_restraints 7
_refine_ls_restrained_S_all 0.989
_refine_ls_R_factor_all 0.0710
_refine_ls_R_factor_gt 0.0364
_refine_ls_shift/su_max 0.003
_refine_ls_shift/su_mean 0.000
_refine_ls_structure_factor_coef Fsqd
_refine_ls_weighting_details 'w=1/[\s^2^(Fo^2^)+(0.0182P)^2^] where P=(Fo^2^+2Fc^2^)/3'
_refine_ls_weighting_scheme calc
_refine_ls_wR_factor_gt 0.0493
_refine_ls_wR_factor_ref 0.0562
_reflns_Friedel_coverage 0.000
_reflns_number_gt 3370
_reflns_number_total 4855
_reflns_threshold_expression 'I > 2\s(I)'
_cod_data_source_file d3ce00583f2.cif
_cod_data_source_block NdEW
_cod_depositor_comments 'Adding full bibliography for 7247008--7247022.cif.'
_cod_database_code 7247008
_shelx_shelxl_version_number 2019/2
_shelx_space_group_comment
;
The symmetry employed for this shelxl refinement is uniquely defined
by the following loop, which should always be used as a source of
symmetry information in preference to the above space-group names.
They are only intended as comments.
;
_shelx_estimated_absorpt_t_max 0.574
_shelx_estimated_absorpt_t_min 0.225
_olex2_refinement_description
;
1. Fixed Uiso
 At 1.2 times of:
  All C(H,H) groups, H13 of C13, H11 of C11, H10 of C10, H12 of C12, H16 of
  C16, H18 of C18, H17 of C17, H19 of C19
 At 1.5 times of:
  All C(H,H,H) groups, H2A of C21A, All O(H) groups, All O(H,H) groups
2. Restrained distances
 C14-C15
 1.54 with sigma of 0.02
 H2B-N3
 2.17 with sigma of 0.02
 H2A-N3
 1.95 with sigma of 0.02
 O2A-H2A
 0.87 with sigma of 0.02
 O2B-H2B
 0.84 with sigma of 0.02
 C21A-H2A
 1.72 with sigma of 0.02
 C21B-H2B
 1.92 with sigma of 0.02
3. Others
 Sof(C21B)=Sof(H21C)=Sof(H21D)=Sof(C22B)=Sof(H22D)=Sof(H22E)=Sof(H22F)=
 Sof(O2B)=Sof(H2B)=1-FVAR(1)
 Sof(O2A)=Sof(C22A)=Sof(H22A)=Sof(H22B)=Sof(H22C)=Sof(C21A)=Sof(H21A)=
 Sof(H21B)=Sof(H2A)=FVAR(1)
4.a Rotating group:
 O1(H1A,H1B)
4.b Secondary CH2 refined with riding coordinates:
 C21A(H21A,H21B), C21B(H21C,H21D)
4.c Aromatic/amide H refined with riding coordinates:
 C19(H19), C18(H18), C17(H17), C16(H16), C12(H12), C11(H11), C13(H13), C10(H10)
4.d Idealised Me refined as rotating group:
 C22A(H22A,H22B,H22C), C22B(H22D,H22E,H22F)
;
_olex2_date_sample_completion 2019-05-22
_olex2_date_sample_data_collection 2019-05-22
_olex2_date_sample_submission 2019-05-22
_olex2_exptl_crystal_mounting_method 'Duel-thickness MiTiGen Micrmount with parabar oil'
_olex2_submission_special_instructions 'No special instructions were received'

loop_
_space_group_symop_operation_xyz
'x, y, z'
'-x, y, -z+1/2'
'x+1/2, y+1/2, z'
'-x+1/2, y+1/2, -z+1/2'
'-x, -y, -z'
'x, -y, z-1/2'
'-x+1/2, -y+1/2, -z'
'x+1/2, -y+1/2, z-1/2'

loop_
_atom_site_label
_atom_site_type_symbol
_atom_site_fract_x
_atom_site_fract_y
_atom_site_fract_z
_atom_site_U_iso_or_equiv
_atom_site_adp_type
_atom_site_occupancy
_atom_site_site_symmetry_order
_atom_site_calc_flag
_atom_site_refinement_flags_posn
_atom_site_refinement_flags_adp
_atom_site_refinement_flags_occupancy
_atom_site_disorder_assembly
_atom_site_disorder_group
Au1 Au 0.85115(2) 0.66138(2) 0.47131(2) 0.03868(8) Uani 1 1 d . . . . .
O1 O 0.4129(4) 0.6539(2) 0.30505(18) 0.0384(10) Uani 1 1 d . . . . .
H1A H 0.461929 0.665608 0.343441 0.058 Uiso 1 1 d GR . . . .
H1B H 0.344199 0.640797 0.318093 0.058 Uiso 1 1 d GR . . . .
C1 C 0.7449(5) 0.6199(3) 0.3893(3) 0.0394(15) Uani 1 1 d . . . . .
N1 N 0.6781(4) 0.5965(3) 0.3437(2) 0.0437(13) Uani 1 1 d . . . . .
Nd1 Nd 0.500000 0.55153(2) 0.250000 0.02164(10) Uani 1 2 d S T P . .
C3 C 0.0379(7) 0.5019(4) 0.4073(4) 0.067(2) Uani 1 1 d . . . . .
C19 C 0.3407(6) 0.4451(3) 0.0668(3) 0.0442(16) Uani 1 1 d . . . . .
H19 H 0.265629 0.462722 0.078214 0.053 Uiso 1 1 calc R . . . .
C18 C 0.3472(7) 0.4320(4) -0.0005(3) 0.0554(19) Uani 1 1 d . . . . .
H18 H 0.277725 0.441844 -0.035639 0.066 Uiso 1 1 calc R . . . .
C17 C 0.4544(7) 0.4049(4) -0.0164(3) 0.060(2) Uani 1 1 d . . . . .
H17 H 0.459088 0.394370 -0.062603 0.071 Uiso 1 1 calc R . . . .
C16 C 0.5560(6) 0.3927(3) 0.0350(3) 0.0427(16) Uani 1 1 d . . . . .
H16 H 0.630712 0.374052 0.023916 0.051 Uiso 1 1 calc R . . . .
N3 N 0.0608(7) 0.5080(4) 0.3533(4) 0.095(3) Uani 1 1 d D . . . .
Au2 Au 0.000000 0.500000 0.500000 0.05284(12) Uani 1 2 d S T P . .
C2 C 0.9459(6) 0.7095(4) 0.5540(3) 0.0437(16) Uani 1 1 d . . . . .
N2 N 0.9959(6) 0.7385(3) 0.6011(3) 0.0602(17) Uani 1 1 d . . . . .
C14 C 0.6529(5) 0.3897(3) 0.1587(3) 0.0283(13) Uani 1 1 d D . . . .
C15 C 0.5497(5) 0.4077(3) 0.1026(3) 0.0312(13) Uani 1 1 d D . . . .
C12 C 0.8014(7) 0.3076(4) 0.2194(4) 0.058(2) Uani 1 1 d . . . . .
H12 H 0.836973 0.260348 0.225699 0.070 Uiso 1 1 calc R . . . .
C11 C 0.8474(6) 0.3625(4) 0.2621(3) 0.0528(19) Uani 1 1 d . . . . .
H11 H 0.913684 0.353287 0.299240 0.063 Uiso 1 1 calc R . . . .
O11 O 0.4290(3) 0.4442(2) 0.18120(17) 0.0308(9) Uani 1 1 d . . . . .
N11 N 0.4397(4) 0.4330(2) 0.1166(2) 0.0304(11) Uani 1 1 d . . . . .
C13 C 0.7026(6) 0.3206(3) 0.1668(3) 0.0489(17) Uani 1 1 d . . . . .
H13 H 0.669207 0.282500 0.136647 0.059 Uiso 1 1 calc R . . . .
O10 O 0.6592(3) 0.51137(19) 0.19127(18) 0.0311(9) Uani 1 1 d . . . . .
C10 C 0.7991(5) 0.4313(4) 0.2522(3) 0.0419(16) Uani 1 1 d . . . . .
H10 H 0.833382 0.469840 0.281480 0.050 Uiso 1 1 calc R . . . .
N10 N 0.7036(4) 0.4439(3) 0.2012(2) 0.0284(10) Uani 1 1 d . . . . .
O2A O 0.1919(12) 0.6373(7) 0.3396(9) 0.046(5) Uiso 0.36(2) 1 d D . . A 1
C22A C 0.145(3) 0.7182(18) 0.4106(14) 0.089(9) Uiso 0.36(2) 1 d . . . A 1
H22A H 0.150786 0.690286 0.453035 0.134 Uiso 0.36(2) 1 calc GR . . A 1
H22B H 0.088613 0.759610 0.411489 0.134 Uiso 0.36(2) 1 calc GR . . A 1
H22C H 0.227303 0.736144 0.406464 0.134 Uiso 0.36(2) 1 calc GR . . A 1
C21A C 0.104(2) 0.6791(14) 0.3617(13) 0.061(7) Uiso 0.36(2) 1 d D . . A 1
H21A H 0.063408 0.710147 0.323383 0.073 Uiso 0.36(2) 1 calc R . . A 1
H21B H 0.040040 0.646720 0.374417 0.073 Uiso 0.36(2) 1 calc R . . A 1
H2A H 0.151(7) 0.5960(17) 0.337(6) 0.091 Uiso 0.36(2) 1 d DR . . A 1
C21B C 0.0979(18) 0.7089(12) 0.3321(12) 0.133(7) Uiso 0.64(2) 1 d D . . A 2
H21C H 0.065352 0.743028 0.294593 0.160 Uiso 0.64(2) 1 calc R . . A 2
H21D H 0.025244 0.686460 0.347055 0.160 Uiso 0.64(2) 1 calc R . . A 2
C22B C 0.1584(18) 0.7480(11) 0.3842(11) 0.120(7) Uiso 0.64(2) 1 d . . . A 2
H22D H 0.218721 0.779729 0.367987 0.181 Uiso 0.64(2) 1 calc GR . . A 2
H22E H 0.201974 0.715267 0.419572 0.181 Uiso 0.64(2) 1 calc GR . . A 2
H22F H 0.098952 0.777751 0.403328 0.181 Uiso 0.64(2) 1 calc GR . . A 2
O2B O 0.1649(9) 0.6508(5) 0.3034(7) 0.074(4) Uiso 0.64(2) 1 d D . . A 2
H2B H 0.129(8) 0.6094(12) 0.313(5) 0.112 Uiso 0.64(2) 1 d DR . . A 2

loop_
_atom_site_aniso_label
_atom_site_aniso_U_11
_atom_site_aniso_U_22
_atom_site_aniso_U_33
_atom_site_aniso_U_23
_atom_site_aniso_U_13
_atom_site_aniso_U_12
Au1 0.03836(15) 0.04250(15) 0.03107(12) -0.00477(11) -0.00421(10) -0.00969(12)
O1 0.043(3) 0.031(2) 0.041(2) -0.0084(18) 0.008(2) -0.003(2)
C1 0.037(4) 0.039(4) 0.037(3) 0.001(3) -0.006(3) -0.004(3)
N1 0.039(3) 0.044(3) 0.040(3) -0.001(3) -0.013(3) -0.004(3)
Nd1 0.0244(2) 0.0209(2) 0.01804(18) 0.000 -0.00025(17) 0.000
C3 0.054(5) 0.079(6) 0.066(5) -0.005(5) 0.010(4) -0.014(4)
C19 0.034(4) 0.049(4) 0.043(4) -0.016(3) -0.010(3) 0.008(3)
C18 0.068(5) 0.048(5) 0.041(4) -0.015(3) -0.012(4) 0.007(4)
C17 0.088(6) 0.060(5) 0.029(3) -0.016(3) 0.007(4) -0.005(4)
C16 0.050(4) 0.044(4) 0.036(3) -0.011(3) 0.014(3) -0.002(3)
N3 0.078(5) 0.134(8) 0.076(5) -0.014(5) 0.018(4) -0.018(5)
Au2 0.0391(2) 0.0603(3) 0.0589(2) -0.0085(2) 0.00832(19) -0.00322(19)
C2 0.044(4) 0.044(4) 0.037(3) -0.007(3) -0.009(3) -0.004(3)
N2 0.080(5) 0.049(4) 0.045(3) -0.013(3) -0.006(3) -0.005(3)
C14 0.027(3) 0.030(3) 0.028(3) 0.005(3) 0.006(3) 0.003(3)
C15 0.037(4) 0.024(3) 0.034(3) -0.005(2) 0.011(3) 0.000(3)
C12 0.057(5) 0.051(5) 0.070(5) 0.029(4) 0.018(4) 0.030(4)
C11 0.043(4) 0.070(6) 0.043(4) 0.012(4) 0.003(3) 0.019(4)
O11 0.033(2) 0.032(2) 0.0276(19) -0.0071(17) 0.0067(17) -0.0038(18)
N11 0.032(3) 0.031(3) 0.026(2) -0.009(2) -0.001(2) -0.007(2)
C13 0.056(4) 0.031(4) 0.060(4) 0.000(3) 0.012(4) 0.003(3)
O10 0.031(2) 0.021(2) 0.041(2) 0.0014(17) 0.0073(19) 0.0001(17)
C10 0.022(3) 0.061(5) 0.042(4) 0.001(3) 0.002(3) 0.004(3)
N10 0.023(3) 0.028(3) 0.033(2) 0.002(2) 0.004(2) 0.001(2)

loop_
_atom_type_symbol
_atom_type_description
_atom_type_scat_dispersion_real
_atom_type_scat_dispersion_imag
_atom_type_scat_source
C C 0.0033 0.0016 'International Tables Vol C Tables 4.2.6.8 and 6.1.1.4'
H H 0.0000 0.0000 'International Tables Vol C Tables 4.2.6.8 and 6.1.1.4'
Au Au -2.0133 8.8022 'International Tables Vol C Tables 4.2.6.8 and 6.1.1.4'
N N 0.0061 0.0033 'International Tables Vol C Tables 4.2.6.8 and 6.1.1.4'
Nd Nd -0.1943 3.0179 'International Tables Vol C Tables 4.2.6.8 and 6.1.1.4'
O O 0.0106 0.0060 'International Tables Vol C Tables 4.2.6.8 and 6.1.1.4'

loop_
_geom_angle_atom_site_label_1
_geom_angle_atom_site_label_2
_geom_angle_atom_site_label_3
_geom_angle
_geom_angle_site_symmetry_1
_geom_angle_site_symmetry_3
_geom_angle_publ_flag
C1 Au1 Au2 89.58(18) . 1_655 ?
C1 Au1 C2 174.9(3) . . ?
C2 Au1 Au2 95.10(19) . 1_655 ?
H1A O1 H1B 103.3 . . ?
Nd1 O1 H1A 110.6 . . ?
Nd1 O1 H1B 110.4 . . ?
N1 C1 Au1 176.2(6) . . ?
C1 N1 Nd1 171.0(5) . . ?
O1 Nd1 O1 80.10(18) . 2_655 ?
O1 Nd1 N1 74.65(14) 2_655 2_655 ?
O1 Nd1 N1 74.65(14) . . ?
O1 Nd1 N1 76.84(14) 2_655 . ?
O1 Nd1 N1 76.84(14) . 2_655 ?
N1 Nd1 N1 142.5(2) . 2_655 ?
O11 Nd1 O1 118.52(12) 2_655 . ?
O11 Nd1 O1 139.31(12) 2_655 2_655 ?
O11 Nd1 O1 139.31(12) . . ?
O11 Nd1 O1 118.51(12) . 2_655 ?
O11 Nd1 N1 141.72(14) . . ?
O11 Nd1 N1 141.73(14) 2_655 2_655 ?
O11 Nd1 N1 74.58(14) . 2_655 ?
O11 Nd1 N1 74.58(14) 2_655 . ?
O11 Nd1 O11 72.38(16) . 2_655 ?
O10 Nd1 O1 68.85(12) 2_655 . ?
O10 Nd1 O1 68.84(12) . 2_655 ?
O10 Nd1 O1 146.48(12) 2_655 2_655 ?
O10 Nd1 O1 146.48(12) . . ?
O10 Nd1 N1 85.98(14) 2_655 2_655 ?
O10 Nd1 N1 85.98(14) . . ?
O10 Nd1 N1 105.59(14) 2_655 . ?
O10 Nd1 N1 105.59(14) . 2_655 ?
O10 Nd1 O11 80.78(12) . 2_655 ?
O10 Nd1 O11 80.78(12) 2_655 . ?
O10 Nd1 O11 70.24(11) . . ?
O10 Nd1 O11 70.24(11) 2_655 2_655 ?
O10 Nd1 O10 144.03(17) . 2_655 ?
N3 C3 Au2 175.4(8) . . ?
C18 C19 H19 119.7 . . ?
N11 C19 H19 119.7 . . ?
N11 C19 C18 120.5(6) . . ?
C19 C18 H18 120.3 . . ?
C17 C18 C19 119.4(6) . . ?
C17 C18 H18 120.3 . . ?
C18 C17 H17 120.1 . . ?
C18 C17 C16 119.7(6) . . ?
C16 C17 H17 120.1 . . ?
C17 C16 H16 119.8 . . ?
C17 C16 C15 120.4(6) . . ?
C15 C16 H16 119.8 . . ?
C3 Au2 C3 180.0 5_566 . ?
N2 C2 Au1 177.3(6) . . ?
C13 C14 C15 121.8(5) . . ?
N10 C14 C15 118.3(5) . . ?
N10 C14 C13 119.8(5) . . ?
C16 C15 C14 121.4(5) . . ?
N11 C15 C16 118.0(5) . . ?
N11 C15 C14 120.3(4) . . ?
C11 C12 H12 120.2 . . ?
C11 C12 C13 119.6(6) . . ?
C13 C12 H12 120.2 . . ?
C12 C11 H11 119.7 . . ?
C12 C11 C10 120.5(6) . . ?
C10 C11 H11 119.7 . . ?
N11 O11 Nd1 126.2(3) . . ?
C19 N11 C15 121.8(5) . . ?
O11 N11 C19 118.9(5) . . ?
O11 N11 C15 119.3(4) . . ?
C14 C13 C12 119.0(6) . . ?
C14 C13 H13 120.5 . . ?
C12 C13 H13 120.5 . . ?
N10 O10 Nd1 119.6(3) . . ?
C11 C10 H10 120.1 . . ?
N10 C10 C11 119.8(6) . . ?
N10 C10 H10 120.1 . . ?
O10 N10 C14 119.7(4) . . ?
O10 N10 C10 119.1(5) . . ?
C10 N10 C14 121.2(5) . . ?
C21A O2A H2A 97(3) . . ?
H22A C22A H22B 109.5 . . ?
H22A C22A H22C 109.5 . . ?
H22B C22A H22C 109.5 . . ?
C21A C22A H22A 109.5 . . ?
C21A C22A H22B 109.5 . . ?
C21A C22A H22C 109.5 . . ?
O2A C21A H21A 108.6 . . ?
O2A C21A H21B 108.6 . . ?
C22A C21A O2A 114(2) . . ?
C22A C21A H21A 108.6 . . ?
C22A C21A H21B 108.6 . . ?
H21A C21A H21B 107.6 . . ?
H21C C21B H21D 107.0 . . ?
C22B C21B H21C 107.6 . . ?
C22B C21B H21D 107.6 . . ?
C22B C21B O2B 118.9(18) . . ?
O2B C21B H21C 107.6 . . ?
O2B C21B H21D 107.6 . . ?
C21B C22B H22D 109.5 . . ?
C21B C22B H22E 109.5 . . ?
C21B C22B H22F 109.5 . . ?
H22D C22B H22E 109.5 . . ?
H22D C22B H22F 109.5 . . ?
H22E C22B H22F 109.5 . . ?
C21B O2B H2B 106(3) . . ?

loop_
_geom_bond_atom_site_label_1
_geom_bond_atom_site_label_2
_geom_bond_distance
_geom_bond_site_symmetry_2
_geom_bond_publ_flag
Au1 C1 1.973(6) . ?
Au1 Au2 3.3813(3) 1_655 ?
Au1 C2 1.983(6) . ?
O1 H1A 0.8751 . ?
O1 H1B 0.8747 . ?
O1 Nd1 2.457(4) . ?
C1 N1 1.139(6) . ?
N1 Nd1 2.572(5) . ?
Nd1 O11 2.445(3) . ?
Nd1 O11 2.445(3) 2_655 ?
Nd1 O10 2.390(4) . ?
Nd1 O10 2.390(4) 2_655 ?
C3 N3 1.154(9) . ?
C3 Au2 1.965(8) . ?
C19 H19 0.9500 . ?
C19 C18 1.376(8) . ?
C19 N11 1.345(6) . ?
C18 H18 0.9500 . ?
C18 C17 1.366(9) . ?
C17 H17 0.9500 . ?
C17 C16 1.383(8) . ?
C16 H16 0.9500 . ?
C16 C15 1.389(7) . ?
C2 N2 1.127(7) . ?
C14 C15 1.471(7) . ?
C14 C13 1.378(8) . ?
C14 N10 1.357(7) . ?
C15 N11 1.367(6) . ?
C12 H12 0.9500 . ?
C12 C11 1.355(9) . ?
C12 C13 1.380(9) . ?
C11 H11 0.9500 . ?
C11 C10 1.370(8) . ?
O11 N11 1.329(5) . ?
C13 H13 0.9500 . ?
O10 N10 1.333(5) . ?
C10 H10 0.9500 . ?
C10 N10 1.336(6) . ?
O2A C21A 1.37(2) . ?
O2A H2A 0.877(19) . ?
C22A H22A 0.9800 . ?
C22A H22B 0.9800 . ?
C22A H22C 0.9800 . ?
C22A C21A 1.22(3) . ?
C21A H21A 0.9900 . ?
C21A H21B 0.9900 . ?
C21B H21C 0.9900 . ?
C21B H21D 0.9900 . ?
C21B C22B 1.33(2) . ?
C21B O2B 1.47(2) . ?
C22B H22D 0.9800 . ?
C22B H22E 0.9800 . ?
C22B H22F 0.9800 . ?
O2B H2B 0.890(18) . ?
